data_4502003
loop_
_publ_author_name
'Park, Ki-Min'
'Seo, Joobeom'
'Moon, Suk-Hee'
'Lee, Shim Sung'

_publ_section_title
;
 Stepwise Synthesis of Charged and Neutral Two-Dimensional Networks via
 One-Dimensional Silver(I) Coordination Polymer Based on
 Bis(4-pyridylmethyl)sulfide
;
_journal_issue 9
_journal_name_full 'Crystal Growth &amp; Design'
_journal_page_first 4148
_journal_paper_doi 10.1021/cg1008472
_journal_volume 10
_journal_year 2010
_chemical_formula_moiety 'C24 H24 Ag2 N4 S2, 2(Cl O4)'
_chemical_formula_sum 'C24 H24 Ag2 Cl2 N4 O8 S2'
_chemical_formula_weight 847.23
_chemical_name_systematic
; 
 ? 
;
_space_group_IT_number 2
_symmetry_cell_setting triclinic
_symmetry_space_group_name_Hall '-P 1'
_symmetry_space_group_name_H-M 'P -1'
_atom_sites_solution_hydrogens geom
_atom_sites_solution_primary direct
_atom_sites_solution_secondary difmap
_audit_creation_method SHELXTL
_cell_angle_alpha 89.9040(10)
_cell_angle_beta 82.5010(10)
_cell_angle_gamma 87.3820(10)
_cell_formula_units_Z 2
_cell_length_a 8.1239(5)
_cell_length_b 13.3351(8)
_cell_length_c 13.4270(8)
_cell_measurement_reflns_used 6281
_cell_measurement_temperature 173(2)
_cell_measurement_theta_max 28.28
_cell_measurement_theta_min 2.53
_cell_volume 1440.63(15)
_computing_cell_refinement 'Bruker SMART'
_computing_data_collection 'Bruker SMART'
_computing_data_reduction 'Bruker SAINT'
_computing_molecular_graphics 'Bruker SHELXTL'
_computing_publication_material 'Bruker SHELXTL'
_computing_structure_refinement 'SHELXL-97 (Sheldrick, 2008)'
_computing_structure_solution 'SHELXS-97 (Sheldrick, 2008)'
_diffrn_ambient_temperature 173(2)
_diffrn_measured_fraction_theta_full 0.984
_diffrn_measured_fraction_theta_max 0.984
_diffrn_measurement_device_type 'CCD area detector'
_diffrn_measurement_method 'phi and omega scans'
_diffrn_radiation_monochromator graphite
_diffrn_radiation_source 'fine-focus sealed tube'
_diffrn_radiation_type MoK\a
_diffrn_radiation_wavelength 0.71073
_diffrn_reflns_av_R_equivalents 0.0153
_diffrn_reflns_av_sigmaI/netI 0.0270
_diffrn_reflns_limit_h_max 10
_diffrn_reflns_limit_h_min -9
_diffrn_reflns_limit_k_max 16
_diffrn_reflns_limit_k_min -16
_diffrn_reflns_limit_l_max 16
_diffrn_reflns_limit_l_min -12
_diffrn_reflns_number 8275
_diffrn_reflns_theta_full 25.99
_diffrn_reflns_theta_max 25.99
_diffrn_reflns_theta_min 2.16
_exptl_absorpt_coefficient_mu 1.745
_exptl_absorpt_correction_T_max 0.6695
_exptl_absorpt_correction_T_min 0.5420
_exptl_absorpt_correction_type multi-scan
_exptl_absorpt_process_details SADABS
_exptl_crystal_colour colorless
_exptl_crystal_density_diffrn 1.953
_exptl_crystal_density_method 'not measured'
_exptl_crystal_description block
_exptl_crystal_F_000 840
_exptl_crystal_size_max 0.40
_exptl_crystal_size_mid 0.30
_exptl_crystal_size_min 0.25
_refine_diff_density_max 0.359
_refine_diff_density_min -0.509
_refine_diff_density_rms 0.073
_refine_ls_extinction_method none
_refine_ls_goodness_of_fit_ref 1.046
_refine_ls_hydrogen_treatment constr
_refine_ls_matrix_type full
_refine_ls_number_parameters 379
_refine_ls_number_reflns 5566
_refine_ls_number_restraints 0
_refine_ls_restrained_S_all 1.046
_refine_ls_R_factor_all 0.0276
_refine_ls_R_factor_gt 0.0232
_refine_ls_shift/su_max 0.001
_refine_ls_shift/su_mean 0.000
_refine_ls_structure_factor_coef Fsqd
_refine_ls_weighting_details 'calc w=1/[\s^2^(Fo^2^)+(0.0261P)^2^+1.0422P] where P=(Fo^2^+2Fc^2^)/3'
_refine_ls_weighting_scheme calc
_refine_ls_wR_factor_gt 0.0563
_refine_ls_wR_factor_ref 0.0587
_reflns_number_gt 5004
_reflns_number_total 5566
_reflns_threshold_expression >2sigma(I)
_cod_data_source_file cg1008472_si_001.cif
_cod_data_source_block compound2
_cod_depositor_comments
;
The following automatic conversions were performed:

'_symmetry_cell_setting' value 'Triclinic' changed to 'triclinic'
according to /home/saulius/struct/CIF-dictionaries/cif_core.dic
dictionary named 'cif_core.dic' version 2.4.2 from 2011-04-26.

Automatic conversion script
Id: cif_fix_values 1715 2011-07-08 13:25:40Z adriana 
;
_cod_original_sg_symbol_H-M P-1
_cod_database_code 4502003

loop_
_symmetry_equiv_pos_as_xyz
'x, y, z'
'-x, -y, -z'

loop_
_atom_site_label
_atom_site_type_symbol
_atom_site_fract_x
_atom_site_fract_y
_atom_site_fract_z
_atom_site_U_iso_or_equiv
_atom_site_adp_type
_atom_site_occupancy
_atom_site_symmetry_multiplicity
_atom_site_calc_flag
_atom_site_refinement_flags
Ag1 Ag 0.68069(2) 0.269236(14) 0.181345(15) 0.02319(6) Uani 1 1 d .
Ag2 Ag 0.75799(2) 0.754238(14) 0.288282(16) 0.02603(6) Uani 1 1 d .
Cl1 Cl 0.46166(7) 0.25932(5) -0.01863(5) 0.02388(13) Uani 1 1 d .
Cl2 Cl 1.03748(8) 0.74090(5) 0.47589(5) 0.02762(14) Uani 1 1 d .
S1 S 1.00466(8) 0.77591(4) 0.15630(5) 0.02048(13) Uani 1 1 d .
S2 S 0.39422(7) 0.28930(4) 0.26628(5) 0.01917(13) Uani 1 1 d .
N1 N 0.8510(3) 0.39608(15) 0.13362(16) 0.0226(5) Uani 1 1 d .
N2 N 0.8785(3) 1.14465(15) 0.20246(16) 0.0210(4) Uani 1 1 d .
N3 N 0.6411(3) 0.61288(15) 0.34974(16) 0.0211(4) Uani 1 1 d .
N4 N 0.5884(3) -0.10154(15) 0.29437(16) 0.0223(5) Uani 1 1 d .
O1 O 0.3122(3) 0.21525(19) 0.02564(18) 0.0497(6) Uani 1 1 d .
O2 O 0.4679(3) 0.35981(15) 0.01861(16) 0.0415(5) Uani 1 1 d .
O3 O 0.6039(2) 0.20041(14) 0.00837(14) 0.0309(4) Uani 1 1 d .
O4 O 0.4685(2) 0.26090(15) -0.12596(14) 0.0335(5) Uani 1 1 d .
O5 O 0.9968(3) 0.6905(2) 0.56936(17) 0.0533(7) Uani 1 1 d .
O6 O 1.0632(3) 0.66994(16) 0.39430(17) 0.0429(5) Uani 1 1 d .
O7 O 0.9007(3) 0.80954(16) 0.46055(16) 0.0417(5) Uani 1 1 d .
O8 O 1.1866(3) 0.7930(2) 0.47785(19) 0.0575(7) Uani 1 1 d .
C1 C 1.0941(3) 0.47662(18) 0.1694(2) 0.0238(5) Uani 1 1 d .
H1 H 1.1997 0.4709 0.1926 0.029 Uiso 1 1 calc R
C2 C 1.0007(3) 0.39362(19) 0.1653(2) 0.0256(6) Uani 1 1 d .
H2 H 1.0449 0.3310 0.1861 0.031 Uiso 1 1 calc R
C3 C 0.7933(3) 0.48480(18) 0.10154(19) 0.0217(5) Uani 1 1 d .
H3 H 0.6888 0.4880 0.0768 0.026 Uiso 1 1 calc R
C4 C 0.8795(3) 0.57154(18) 0.10312(18) 0.0215(5) Uani 1 1 d .
H4 H 0.8345 0.6327 0.0795 0.026 Uiso 1 1 calc R
C5 C 1.0316(3) 0.56911(17) 0.13917(18) 0.0185(5) Uani 1 1 d .
C6 C 1.1330(3) 0.65997(18) 0.1454(2) 0.0239(5) Uani 1 1 d .
H6A H 1.2158 0.6629 0.0846 0.029 Uiso 1 1 calc R
H6B H 1.1942 0.6536 0.2044 0.029 Uiso 1 1 calc R
C7 C 1.1451(3) 0.85975(18) 0.2068(2) 0.0225(5) Uani 1 1 d .
H7A H 1.1633 0.8394 0.2756 0.027 Uiso 1 1 calc R
H7B H 1.2539 0.8587 0.1637 0.027 Uiso 1 1 calc R
C8 C 1.0610(3) 0.96262(17) 0.20774(19) 0.0186(5) Uani 1 1 d .
C9 C 1.0678(3) 1.01941(18) 0.12057(19) 0.0228(5) Uani 1 1 d .
H9 H 1.1357 0.9968 0.0612 0.027 Uiso 1 1 calc R
C10 C 0.9753(3) 1.10872(18) 0.1208(2) 0.0235(5) Uani 1 1 d .
H10 H 0.9804 1.1464 0.0604 0.028 Uiso 1 1 calc R
C11 C 0.8774(3) 1.09228(18) 0.28769(19) 0.0224(5) Uani 1 1 d .
H11 H 0.8135 1.1186 0.3469 0.027 Uiso 1 1 calc R
C12 C 0.9655(3) 1.00125(18) 0.29354(19) 0.0209(5) Uani 1 1 d .
H12 H 0.9605 0.9659 0.3553 0.025 Uiso 1 1 calc R
C13 C 0.4015(3) 0.51274(19) 0.37029(19) 0.0229(5) Uani 1 1 d .
H13 H 0.2844 0.5096 0.3732 0.028 Uiso 1 1 calc R
C14 C 0.4766(3) 0.60320(19) 0.35341(19) 0.0234(5) Uani 1 1 d .
H14 H 0.4085 0.6614 0.3439 0.028 Uiso 1 1 calc R
C15 C 0.7345(3) 0.52972(18) 0.36449(18) 0.0216(5) Uani 1 1 d .
H15 H 0.8507 0.5354 0.3641 0.026 Uiso 1 1 calc R
C16 C 0.6687(3) 0.43616(18) 0.38025(18) 0.0209(5) Uani 1 1 d .
H16 H 0.7394 0.3790 0.3891 0.025 Uiso 1 1 calc R
C17 C 0.4986(3) 0.42636(18) 0.38300(18) 0.0196(5) Uani 1 1 d .
C18 C 0.4238(3) 0.32490(18) 0.39387(19) 0.0235(5) Uani 1 1 d .
H18A H 0.3163 0.3291 0.4382 0.028 Uiso 1 1 calc R
H18B H 0.4997 0.2756 0.4222 0.028 Uiso 1 1 calc R
C19 C 0.2881(3) 0.17176(18) 0.2826(2) 0.0243(5) Uani 1 1 d .
H19A H 0.2089 0.1768 0.3452 0.029 Uiso 1 1 calc R
H19B H 0.2221 0.1645 0.2262 0.029 Uiso 1 1 calc R
C20 C 0.3962(3) 0.07772(18) 0.28762(19) 0.0206(5) Uani 1 1 d .
C21 C 0.4966(3) 0.03997(17) 0.20256(19) 0.0214(5) Uani 1 1 d .
H21 H 0.5008 0.0748 0.1405 0.026 Uiso 1 1 calc R
C22 C 0.5898(3) -0.04812(18) 0.2092(2) 0.0230(5) Uani 1 1 d .
H22 H 0.6584 -0.0724 0.1507 0.028 Uiso 1 1 calc R
C23 C 0.4901(3) -0.0660(2) 0.3754(2) 0.0273(6) Uani 1 1 d .
H23 H 0.4862 -0.1032 0.4360 0.033 Uiso 1 1 calc R
C24 C 0.3933(3) 0.02266(19) 0.3756(2) 0.0259(6) Uani 1 1 d .
H24 H 0.3260 0.0453 0.4352 0.031 Uiso 1 1 calc R

loop_
_atom_site_aniso_label
_atom_site_aniso_U_11
_atom_site_aniso_U_22
_atom_site_aniso_U_33
_atom_site_aniso_U_23
_atom_site_aniso_U_13
_atom_site_aniso_U_12
Ag1 0.02050(11) 0.01839(10) 0.03102(12) 0.00001(8) -0.00391(8) -0.00280(7)
Ag2 0.02439(11) 0.01781(10) 0.03614(13) 0.00240(8) -0.00470(8) -0.00179(8)
Cl1 0.0206(3) 0.0273(3) 0.0244(3) 0.0013(2) -0.0050(2) -0.0021(2)
Cl2 0.0215(3) 0.0366(4) 0.0244(3) 0.0018(3) -0.0020(2) -0.0003(3)
S1 0.0215(3) 0.0134(3) 0.0274(3) -0.0009(2) -0.0058(2) -0.0024(2)
S2 0.0204(3) 0.0147(3) 0.0232(3) -0.0017(2) -0.0054(2) -0.0013(2)
N1 0.0226(11) 0.0174(10) 0.0282(12) 0.0005(9) -0.0038(9) -0.0021(8)
N2 0.0199(11) 0.0167(10) 0.0274(12) -0.0012(8) -0.0062(9) -0.0029(8)
N3 0.0225(11) 0.0189(10) 0.0222(11) -0.0014(8) -0.0037(8) -0.0016(8)
N4 0.0211(11) 0.0175(10) 0.0289(12) 0.0004(9) -0.0052(9) -0.0021(8)
O1 0.0261(12) 0.0656(16) 0.0571(15) 0.0149(12) -0.0001(10) -0.0144(11)
O2 0.0536(14) 0.0312(11) 0.0415(13) -0.0104(9) -0.0142(10) 0.0033(10)
O3 0.0273(10) 0.0356(11) 0.0302(11) 0.0063(8) -0.0072(8) 0.0043(8)
O4 0.0371(12) 0.0404(11) 0.0252(10) -0.0016(9) -0.0127(8) -0.0004(9)
O5 0.0374(13) 0.0782(18) 0.0387(13) 0.0296(12) 0.0066(10) 0.0225(12)
O6 0.0407(13) 0.0429(13) 0.0454(13) -0.0146(10) -0.0071(10) -0.0001(10)
O7 0.0442(13) 0.0401(12) 0.0391(13) 0.0092(10) -0.0046(10) 0.0144(10)
O8 0.0380(14) 0.0804(18) 0.0551(16) -0.0227(13) -0.0022(11) -0.0260(13)
C1 0.0178(13) 0.0203(12) 0.0346(15) 0.0019(11) -0.0089(11) -0.0003(10)
C2 0.0252(14) 0.0165(12) 0.0360(15) 0.0047(11) -0.0078(11) 0.0002(10)
C3 0.0214(13) 0.0196(12) 0.0252(13) -0.0007(10) -0.0074(10) -0.0004(10)
C4 0.0251(13) 0.0167(12) 0.0228(13) 0.0006(10) -0.0049(10) 0.0029(10)
C5 0.0203(12) 0.0148(11) 0.0202(12) -0.0021(9) -0.0010(10) -0.0021(9)
C6 0.0213(13) 0.0167(12) 0.0340(15) -0.0039(10) -0.0043(11) -0.0010(10)
C7 0.0191(13) 0.0165(12) 0.0327(14) -0.0039(10) -0.0058(10) -0.0030(9)
C8 0.0160(12) 0.0141(11) 0.0270(13) -0.0039(9) -0.0057(10) -0.0058(9)
C9 0.0244(13) 0.0223(13) 0.0220(13) -0.0043(10) -0.0022(10) -0.0048(10)
C10 0.0288(14) 0.0184(12) 0.0244(13) 0.0034(10) -0.0067(11) -0.0053(10)
C11 0.0223(13) 0.0206(12) 0.0242(13) -0.0044(10) -0.0026(10) -0.0024(10)
C12 0.0223(13) 0.0201(12) 0.0213(13) 0.0026(10) -0.0056(10) -0.0049(10)
C13 0.0184(13) 0.0244(13) 0.0262(14) -0.0049(10) -0.0034(10) -0.0017(10)
C14 0.0237(14) 0.0199(12) 0.0265(14) -0.0036(10) -0.0044(10) 0.0024(10)
C15 0.0190(13) 0.0252(13) 0.0213(13) -0.0005(10) -0.0047(10) -0.0028(10)
C16 0.0232(13) 0.0196(12) 0.0206(13) 0.0003(10) -0.0055(10) 0.0003(10)
C17 0.0254(13) 0.0193(12) 0.0142(12) -0.0023(9) -0.0021(10) -0.0039(10)
C18 0.0305(14) 0.0196(12) 0.0212(13) -0.0009(10) -0.0044(11) -0.0057(10)
C19 0.0202(13) 0.0176(12) 0.0360(15) -0.0030(11) -0.0056(11) -0.0034(10)
C20 0.0160(12) 0.0173(12) 0.0298(14) -0.0031(10) -0.0066(10) -0.0054(9)
C21 0.0238(13) 0.0163(12) 0.0247(13) 0.0019(10) -0.0047(10) -0.0042(10)
C22 0.0226(13) 0.0188(12) 0.0274(14) -0.0030(10) -0.0019(10) -0.0035(10)
C23 0.0308(15) 0.0260(14) 0.0258(14) 0.0031(11) -0.0064(11) -0.0024(11)
C24 0.0266(14) 0.0250(13) 0.0252(14) -0.0037(11) -0.0001(11) -0.0005(11)

loop_
_atom_type_symbol
_atom_type_description
_atom_type_scat_dispersion_real
_atom_type_scat_dispersion_imag
_atom_type_scat_source
C C 0.0033 0.0016 'International Tables Vol C Tables 4.2.6.8 and 6.1.1.4'
H H 0.0000 0.0000 'International Tables Vol C Tables 4.2.6.8 and 6.1.1.4'
N N 0.0061 0.0033 'International Tables Vol C Tables 4.2.6.8 and 6.1.1.4'
O O 0.0106 0.0060 'International Tables Vol C Tables 4.2.6.8 and 6.1.1.4'
S S 0.1246 0.1234 'International Tables Vol C Tables 4.2.6.8 and 6.1.1.4'
Cl Cl 0.1484 0.1585 'International Tables Vol C Tables 4.2.6.8 and 6.1.1.4'
Ag Ag -0.8971 1.1015 'International Tables Vol C Tables 4.2.6.8 and 6.1.1.4'

loop_
_geom_angle_atom_site_label_1
_geom_angle_atom_site_label_2
_geom_angle_atom_site_label_3
_geom_angle
_geom_angle_site_symmetry_1
_geom_angle_site_symmetry_3
N1 Ag1 N2 99.12(7) . 1_545
N1 Ag1 S2 125.69(5) . .
N2 Ag1 S2 128.42(5) 1_545 .
N1 Ag1 O3 103.46(7) . .
N2 Ag1 O3 96.19(7) 1_545 .
S2 Ag1 O3 96.53(4) . .
N1 Ag1 O2 84.13(7) . .
N2 Ag1 O2 141.52(7) 1_545 .
S2 Ag1 O2 74.23(4) . .
O3 Ag1 O2 46.54(5) . .
N3 Ag2 N4 117.07(7) . 1_565
N3 Ag2 S1 129.94(5) . .
N4 Ag2 S1 108.59(5) 1_565 .
N3 Ag2 O7 97.94(7) . .
N4 Ag2 O7 92.90(7) 1_565 .
S1 Ag2 O7 99.21(5) . .
N3 Ag2 O6 83.12(7) . .
N4 Ag2 O6 137.35(7) 1_565 .
S1 Ag2 O6 76.63(4) . .
O7 Ag2 O6 45.36(5) . .
O1 Cl1 O4 110.09(14) . .
O1 Cl1 O2 109.96(14) . .
O4 Cl1 O2 109.71(13) . .
O1 Cl1 O3 109.16(13) . .
O4 Cl1 O3 109.28(12) . .
O2 Cl1 O3 108.61(13) . .
O8 Cl2 O5 109.56(16) . .
O8 Cl2 O6 108.56(14) . .
O5 Cl2 O6 110.51(15) . .
O8 Cl2 O7 110.96(16) . .
O5 Cl2 O7 108.57(13) . .
O6 Cl2 O7 108.69(13) . .
C6 S1 C7 100.34(12) . .
C6 S1 Ag2 109.05(9) . .
C7 S1 Ag2 108.18(9) . .
C19 S2 C18 103.94(12) . .
C19 S2 Ag1 113.63(8) . .
C18 S2 Ag1 102.76(9) . .
C2 N1 C3 117.1(2) . .
C2 N1 Ag1 117.89(16) . .
C3 N1 Ag1 122.15(17) . .
C10 N2 C11 117.7(2) . .
C10 N2 Ag1 118.20(16) . 1_565
C11 N2 Ag1 122.52(16) . 1_565
C14 N3 C15 117.3(2) . .
C14 N3 Ag2 120.18(16) . .
C15 N3 Ag2 121.21(16) . .
C23 N4 C22 117.1(2) . .
C23 N4 Ag2 125.69(17) . 1_545
C22 N4 Ag2 117.19(16) . 1_545
Cl1 O2 Ag1 87.42(9) . .
Cl1 O3 Ag1 108.82(10) . .
Cl1 O4 Ag2 140.36(12) . 2_665
Cl2 O6 Ag2 95.16(10) . .
Cl2 O7 Ag2 110.67(12) . .
C2 C1 C5 119.0(2) . .
N1 C2 C1 123.7(2) . .
N1 C3 C4 122.7(2) . .
C3 C4 C5 119.9(2) . .
C4 C5 C1 117.5(2) . .
C4 C5 C6 123.6(2) . .
C1 C5 C6 118.8(2) . .
C5 C6 S1 112.14(17) . .
C8 C7 S1 105.69(17) . .
C12 C8 C9 117.8(2) . .
C12 C8 C7 121.4(2) . .
C9 C8 C7 120.7(2) . .
C10 C9 C8 119.6(2) . .
N2 C10 C9 122.8(2) . .
N2 C11 C12 123.0(2) . .
C11 C12 C8 119.0(2) . .
C14 C13 C17 119.5(2) . .
N3 C14 C13 123.2(2) . .
N3 C15 C16 122.9(2) . .
C15 C16 C17 119.6(2) . .
C16 C17 C13 117.5(2) . .
C16 C17 C18 121.1(2) . .
C13 C17 C18 121.3(2) . .
C17 C18 S2 104.75(16) . .
C20 C19 S2 116.57(18) . .
C24 C20 C21 117.5(2) . .
C24 C20 C19 121.3(2) . .
C21 C20 C19 121.1(2) . .
C22 C21 C20 119.5(2) . .
N4 C22 C21 123.3(2) . .
N4 C23 C24 123.4(2) . .
C20 C24 C23 119.2(2) . .

loop_
_geom_bond_atom_site_label_1
_geom_bond_atom_site_label_2
_geom_bond_distance
_geom_bond_site_symmetry_2
Ag1 N1 2.273(2) .
Ag1 N2 2.301(2) 1_545
Ag1 S2 2.4575(6) .
Ag1 O3 2.658(2) .
Ag1 O2 3.164(2) .
Ag2 N3 2.256(2) .
Ag2 N4 2.309(2) 1_565
Ag2 S1 2.5227(7) .
Ag2 O7 2.832(2) .
Ag2 O6 3.178(2) .
Cl1 O1 1.431(2) .
Cl1 O4 1.435(2) .
Cl1 O2 1.436(2) .
Cl1 O3 1.4525(19) .
Cl2 O8 1.427(2) .
Cl2 O5 1.430(2) .
Cl2 O6 1.437(2) .
Cl2 O7 1.442(2) .
S1 C6 1.820(2) .
S1 C7 1.825(3) .
S2 C19 1.823(2) .
S2 C18 1.827(3) .
N1 C2 1.338(3) .
N1 C3 1.344(3) .
N2 C10 1.339(3) .
N2 C11 1.339(3) .
N2 Ag1 2.301(2) 1_565
N3 C14 1.343(3) .
N3 C15 1.344(3) .
N4 C23 1.337(3) .
N4 C22 1.346(3) .
N4 Ag2 2.309(2) 1_545
O4 Ag2 3.0429(19) 2_665
C1 C2 1.375(4) .
C1 C5 1.392(3) .
C3 C4 1.381(3) .
C4 C5 1.384(3) .
C5 C6 1.504(3) .
C7 C8 1.504(3) .
C8 C12 1.388(3) .
C8 C9 1.389(4) .
C9 C10 1.379(3) .
C11 C12 1.388(3) .
C13 C14 1.382(4) .
C13 C17 1.389(3) .
C15 C16 1.385(3) .
C16 C17 1.389(4) .
C17 C18 1.508(3) .
C19 C20 1.504(3) .
C20 C24 1.388(4) .
C20 C21 1.395(3) .
C21 C22 1.377(3) .
C23 C24 1.389(4) .
